data_7016513
loop_
_publ_author_name
'Ren, Zhi-Gang'
'Sun, Sha'
'Dai, Min'
'Wang, Hui-Fang'
'L\"u, Chun-Ning'
'Lang, Jian-Ping'
'Sun, Zhen-Rong'

_publ_section_title
;
 Assembly of bicyclic or monocyclic clusters from
 [(\h(5)-C(5)Me(5))(2)Mo(2)(\m(3)-S)(4)(CuMeCN)(2)](2+) with
 tetraphosphine or N,P mixed ligands: syntheses, structures and
 enhanced third-order NLO performances.
;
_journal_issue 33
_journal_name_full 'Dalton transactions (Cambridge, England : 2003)'
_journal_page_first 8391
_journal_page_last 8398
_journal_paper_doi 10.1039/c1dt10685f
_journal_volume 40
_journal_year 2011
_chemical_formula_moiety '2(C102 H116 Cu4 Mo4 N4 P4 S8), 8(Cl O4), 6(C2 H3 N), C H2 Cl2'
_chemical_formula_sum 'C108.5 H126 Cl5 Cu4 Mo4 N7 O16 P4 S8'
_chemical_formula_weight 2979.69
_chemical_name_systematic
;
?
;
_space_group_IT_number 7
_symmetry_cell_setting monoclinic
_symmetry_space_group_name_Hall 'P -2yc'
_symmetry_space_group_name_H-M 'P 1 c 1'
_atom_sites_solution_hydrogens geom
_atom_sites_solution_primary direct
_atom_sites_solution_secondary difmap
_cell_angle_alpha 90.00
_cell_angle_beta 99.50(3)
_cell_angle_gamma 90.00
_cell_formula_units_Z 2
_cell_length_a 11.882(2)
_cell_length_b 25.205(5)
_cell_length_c 20.961(4)
_cell_measurement_reflns_used 7406
_cell_measurement_temperature 123(2)
_cell_measurement_theta_max 27.4894
_cell_measurement_theta_min 3.3256
_cell_volume 6191(2)
_computing_cell_refinement 'CrystalClear, Ver. 1.30 (Rigaku/MSC, 2001)'
_computing_data_collection 'CrystalClear, Ver. 1.30 (Rigaku/MSC, 2001)'
_computing_data_reduction 'CrystalStructure, Ver. 3.60 (Rigaku/MSC,2004)'
_computing_molecular_graphics 'SHELXS-97 (Sheldrick, 1990)'
_computing_structure_refinement 'SHELXL-97 (Sheldrick, 1997)'
_computing_structure_solution 'SHELXS-97 (Sheldrick, 1990)'
_diffrn_ambient_temperature 123(2)
_diffrn_measured_fraction_theta_full 0.990
_diffrn_measured_fraction_theta_max 0.990
_diffrn_measurement_device_type 'Rigaku Mercury'
_diffrn_measurement_method /w
_diffrn_radiation_monochromator graphite
_diffrn_radiation_source 'fine-focus sealed tube'
_diffrn_radiation_type MoK\a
_diffrn_radiation_wavelength 0.71073
_diffrn_reflns_av_R_equivalents 0.0948
_diffrn_reflns_av_sigmaI/netI 0.1458
_diffrn_reflns_limit_h_max 14
_diffrn_reflns_limit_h_min -10
_diffrn_reflns_limit_k_max 29
_diffrn_reflns_limit_k_min -30
_diffrn_reflns_limit_l_max 25
_diffrn_reflns_limit_l_min -25
_diffrn_reflns_number 31212
_diffrn_reflns_theta_full 25.50
_diffrn_reflns_theta_max 25.50
_diffrn_reflns_theta_min 3.05
_diffrn_standards_decay_% 0
_diffrn_standards_interval_count 0
_diffrn_standards_interval_time 0
_diffrn_standards_number 0
_exptl_absorpt_coefficient_mu 1.421
_exptl_absorpt_correction_T_max 0.8594
_exptl_absorpt_correction_T_min 0.7089
_exptl_absorpt_correction_type multi-scan
_exptl_absorpt_process_details 'Jacobson, R. (1998) Private communication to Rigaku Company, Tokyo, Japan.'
_exptl_crystal_colour dark-brown
_exptl_crystal_density_diffrn 1.598
_exptl_crystal_density_method 'not measured'
_exptl_crystal_description prism
_exptl_crystal_F_000 3022
_exptl_crystal_size_max 0.26
_exptl_crystal_size_mid 0.22
_exptl_crystal_size_min 0.11
_refine_diff_density_max 1.154
_refine_diff_density_min -0.891
_refine_diff_density_rms 0.142
_refine_ls_abs_structure_details 'Flack H D (1983), Acta Cryst. A39, 876-881'
_refine_ls_abs_structure_Flack 0.13(3)
_refine_ls_extinction_coef 0.00074(12)
_refine_ls_extinction_expression Fc^*^=kFc[1+0.001xFc^2^\l^3^/sin(2\q)]^-1/4^
_refine_ls_extinction_method SHELXL
_refine_ls_goodness_of_fit_ref 1.087
_refine_ls_hydrogen_treatment constr
_refine_ls_matrix_type full
_refine_ls_number_parameters 1380
_refine_ls_number_reflns 17313
_refine_ls_number_restraints 752
_refine_ls_restrained_S_all 1.071
_refine_ls_R_factor_all 0.1211
_refine_ls_R_factor_gt 0.0954
_refine_ls_shift/su_max 0.001
_refine_ls_shift/su_mean 0.000
_refine_ls_structure_factor_coef Fsqd
_refine_ls_weighting_details 'calc w=1/[\s^2^(Fo^2^)+(0.0571P)^2^+24.4702P] where P=(Fo^2^+2Fc^2^)/3'
_refine_ls_weighting_scheme calc
_refine_ls_wR_factor_gt 0.1861
_refine_ls_wR_factor_ref 0.2091
_reflns_number_gt 13080
_reflns_number_total 17313
_reflns_threshold_expression >2sigma(I)
_cod_data_source_file c1dt10685f.txt
_cod_data_source_block 5^.^3MeCN^.^0.5CH~2~Cl~2~
_cod_original_sg_symbol_H-M 'P c'
_cod_original_formula_sum 'C108.50 H126 Cl5 Cu4 Mo4 N7 O16 P4 S8'
_cod_database_code 7016513

loop_
_symmetry_equiv_pos_as_xyz
'x, y, z'
'x, -y, z+1/2'

loop_
_atom_site_label
_atom_site_type_symbol
_atom_site_fract_x
_atom_site_fract_y
_atom_site_fract_z
_atom_site_U_iso_or_equiv
_atom_site_adp_type
_atom_site_occupancy
_atom_site_symmetry_multiplicity
_atom_site_calc_flag
_atom_site_refinement_flags
_atom_site_disorder_assembly
_atom_site_disorder_group
Mo1 Mo 0.87188(13) 0.26768(6) 1.05623(7) 0.0321(4) Uani 1 1 d . . .
Mo2 Mo 0.63129(13) 0.25373(6) 1.01633(7) 0.0327(4) Uani 1 1 d . . .
Mo3 Mo 0.89783(13) 0.23314(6) 0.51640(7) 0.0319(4) Uani 1 1 d . . .
Mo4 Mo 0.65513(13) 0.24523(6) 0.48576(7) 0.0334(4) Uani 1 1 d . . .
Cu1 Cu 0.78652(19) 0.21096(8) 0.94518(10) 0.0369(5) Uani 1 1 d . . .
Cu2 Cu 0.75286(19) 0.32706(8) 0.95574(9) 0.0339(5) Uani 1 1 d . . .
Cu3 Cu 0.7546(2) 0.17285(8) 0.57827(10) 0.0369(5) Uani 1 1 d . . .
Cu4 Cu 0.77632(19) 0.29030(8) 0.59589(10) 0.0356(5) Uani 1 1 d . . .
S1 S 0.9261(4) 0.27831(17) 0.9597(2) 0.0376(11) Uani 1 1 d . . .
S2 S 0.6197(5) 0.26197(17) 0.9094(2) 0.0387(11) Uani 1 1 d . . .
S3 S 0.7682(4) 0.18840(16) 1.0468(2) 0.0332(10) Uani 1 1 d . . .
S4 S 0.7267(4) 0.32967(16) 1.0602(2) 0.0329(10) Uani 1 1 d . . .
S5 S 0.9132(4) 0.22325(18) 0.6237(2) 0.0388(11) Uani 1 1 d . . .
S6 S 0.6090(4) 0.23747(17) 0.5844(2) 0.0348(11) Uani 1 1 d . . .
S7 S 0.7632(4) 0.17081(17) 0.4712(2) 0.0350(10) Uani 1 1 d . . .
S8 S 0.7945(4) 0.31178(18) 0.4934(2) 0.0391(11) Uani 1 1 d . . .
P1 P 0.7964(4) 0.14616(17) 0.8743(2) 0.0355(11) Uani 1 1 d . . .
P2 P 0.7159(5) 0.09717(17) 0.6243(2) 0.0386(11) Uani 1 1 d . . .
P3 P 0.7253(4) 0.40422(17) 0.9040(2) 0.0361(11) Uani 1 1 d . . .
P4 P 0.7659(4) 0.35487(18) 0.6655(2) 0.0394(12) Uani 1 1 d . . .
N1 N 0.8285(13) 0.1332(6) 0.7443(7) 0.045(4) Uani 1 1 d . . .
N2 N 0.9577(17) 0.0826(7) 0.7025(8) 0.064(4) Uani 1 1 d U . .
N3 N 0.8142(12) 0.3579(5) 0.8027(6) 0.031(3) Uani 1 1 d . . .
N4 N 0.9767(16) 0.3035(7) 0.7943(8) 0.062(4) Uani 1 1 d U . .
C1 C 0.9718(18) 0.2299(7) 1.1510(8) 0.043(3) Uani 1 1 d U . .
C2 C 1.0512(16) 0.2381(7) 1.1083(8) 0.041(3) Uani 1 1 d U . .
C3 C 1.0637(16) 0.2911(7) 1.0988(8) 0.039(3) Uani 1 1 d U . .
C4 C 0.9906(15) 0.3188(7) 1.1339(8) 0.037(3) Uani 1 1 d U . .
C5 C 0.9342(16) 0.2808(7) 1.1672(8) 0.039(3) Uani 1 1 d U . .
C6 C 0.947(2) 0.1782(7) 1.1845(8) 0.059(5) Uani 1 1 d U . .
H6A H 0.9477 0.1484 1.1545 0.089 Uiso 1 1 calc R . .
H6B H 0.8715 0.1805 1.1977 0.089 Uiso 1 1 calc R . .
H6C H 1.0051 0.1726 1.2228 0.089 Uiso 1 1 calc R . .
C7 C 1.1257(18) 0.1940(8) 1.0846(10) 0.059(5) Uani 1 1 d U . .
H7A H 1.1386 0.2023 1.0407 0.088 Uiso 1 1 calc R . .
H7B H 1.0864 0.1598 1.0845 0.088 Uiso 1 1 calc R . .
H7C H 1.1992 0.1921 1.1137 0.088 Uiso 1 1 calc R . .
C8 C 1.150(2) 0.3167(9) 1.0628(12) 0.068(6) Uani 1 1 d U . .
H8A H 1.2188 0.3255 1.0933 0.102 Uiso 1 1 calc R . .
H8B H 1.1170 0.3492 1.0416 0.102 Uiso 1 1 calc R . .
H8C H 1.1690 0.2920 1.0301 0.102 Uiso 1 1 calc R . .
C9 C 0.9862(18) 0.3783(7) 1.1438(9) 0.052(5) Uani 1 1 d U . .
H9A H 1.0344 0.3878 1.1847 0.078 Uiso 1 1 calc R . .
H9B H 0.9073 0.3891 1.1449 0.078 Uiso 1 1 calc R . .
H9C H 1.0140 0.3964 1.1080 0.078 Uiso 1 1 calc R . .
C10 C 0.8612(17) 0.2930(8) 1.2155(8) 0.050(5) Uani 1 1 d U . .
H10A H 0.9088 0.3050 1.2556 0.076 Uiso 1 1 calc R . .
H10B H 0.8191 0.2611 1.2241 0.076 Uiso 1 1 calc R . .
H10C H 0.8072 0.3211 1.1989 0.076 Uiso 1 1 calc R . .
C11 C 0.5244(16) 0.2198(7) 1.0911(8) 0.037(4) Uani 1 1 d . . .
C12 C 0.4851(15) 0.1947(6) 1.0310(9) 0.037(4) Uani 1 1 d . . .
C13 C 0.4325(16) 0.2355(8) 0.9888(8) 0.042(5) Uani 1 1 d . . .
C14 C 0.4440(19) 0.2838(7) 1.0216(9) 0.049(5) Uani 1 1 d . . .
C15 C 0.4976(16) 0.2745(8) 1.0879(9) 0.043(5) Uani 1 1 d . . .
C16 C 0.5742(19) 0.1919(7) 1.1555(9) 0.052(5) Uani 1 1 d . . .
H16A H 0.6375 0.2130 1.1784 0.078 Uiso 1 1 calc R . .
H16B H 0.6019 0.1566 1.1463 0.078 Uiso 1 1 calc R . .
H16C H 0.5146 0.1886 1.1825 0.078 Uiso 1 1 calc R . .
C17 C 0.4871(17) 0.1348(7) 1.0204(9) 0.053(5) Uani 1 1 d U . .
H17A H 0.4654 0.1270 0.9742 0.079 Uiso 1 1 calc R . .
H17B H 0.4331 0.1176 1.0445 0.079 Uiso 1 1 calc R . .
H17C H 0.5642 0.1212 1.0357 0.079 Uiso 1 1 calc R . .
C18 C 0.3709(16) 0.2220(7) 0.9210(8) 0.048(5) Uani 1 1 d U . .
H18A H 0.3788 0.1840 0.9129 0.072 Uiso 1 1 calc R . .
H18B H 0.4044 0.2425 0.8890 0.072 Uiso 1 1 calc R . .
H18C H 0.2898 0.2310 0.9175 0.072 Uiso 1 1 calc R . .
C19 C 0.408(2) 0.3347(8) 0.9925(9) 0.065(6) Uani 1 1 d . . .
H19A H 0.4456 0.3409 0.9549 0.097 Uiso 1 1 calc R . .
H19B H 0.4286 0.3630 1.0243 0.097 Uiso 1 1 calc R . .
H19C H 0.3250 0.3345 0.9786 0.097 Uiso 1 1 calc R . .
C20 C 0.5099(15) 0.3151(7) 1.1383(8) 0.041(4) Uani 1 1 d . . .
H20A H 0.4470 0.3121 1.1630 0.061 Uiso 1 1 calc R . .
H20B H 0.5084 0.3504 1.1184 0.061 Uiso 1 1 calc R . .
H20C H 0.5827 0.3102 1.1674 0.061 Uiso 1 1 calc R . .
C21 C 1.0480(17) 0.1816(7) 0.4835(9) 0.045(5) Uani 1 1 d . . .
C22 C 1.0036(16) 0.2172(8) 0.4318(8) 0.043(5) Uani 1 1 d . . .
C23 C 1.0265(16) 0.2707(7) 0.4529(10) 0.043(5) Uani 1 1 d U . .
C24 C 1.0865(18) 0.2667(8) 0.5183(9) 0.053(6) Uani 1 1 d . . .
C25 C 1.0992(16) 0.2131(7) 0.5374(9) 0.043(5) Uani 1 1 d . . .
C26 C 1.0480(17) 0.1245(6) 0.4790(9) 0.050(5) Uani 1 1 d . . .
H26A H 1.1225 0.1123 0.4706 0.075 Uiso 1 1 calc R . .
H26B H 0.9885 0.1131 0.4435 0.075 Uiso 1 1 calc R . .
H26C H 1.0328 0.1092 0.5197 0.075 Uiso 1 1 calc R . .
C27 C 0.9559(17) 0.2000(7) 0.3657(8) 0.047(5) Uani 1 1 d . . .
H27A H 0.8888 0.2216 0.3491 0.071 Uiso 1 1 calc R . .
H27B H 0.9335 0.1626 0.3663 0.071 Uiso 1 1 calc R . .
H27C H 1.0135 0.2044 0.3376 0.071 Uiso 1 1 calc R . .
C28 C 1.0054(19) 0.3192(7) 0.4116(10) 0.057(6) Uani 1 1 d . . .
H28A H 0.9967 0.3500 0.4389 0.085 Uiso 1 1 calc R . .
H28B H 0.9357 0.3143 0.3800 0.085 Uiso 1 1 calc R . .
H28C H 1.0702 0.3249 0.3889 0.085 Uiso 1 1 calc R . .
C29 C 1.1334(18) 0.3131(9) 0.5579(10) 0.066(6) Uani 1 1 d . . .
H29A H 1.1675 0.3011 0.6012 0.099 Uiso 1 1 calc R . .
H29B H 1.0718 0.3383 0.5612 0.099 Uiso 1 1 calc R . .
H29C H 1.1919 0.3305 0.5372 0.099 Uiso 1 1 calc R . .
C30 C 1.159(2) 0.1945(9) 0.5983(10) 0.071(7) Uani 1 1 d . . .
H30A H 1.2341 0.1807 0.5925 0.106 Uiso 1 1 calc R . .
H30B H 1.1152 0.1661 0.6146 0.106 Uiso 1 1 calc R . .
H30C H 1.1695 0.2238 0.6294 0.106 Uiso 1 1 calc R . .
C31 C 0.5444(19) 0.3045(8) 0.4138(9) 0.058(4) Uani 1 1 d U . .
C32 C 0.469(2) 0.2854(10) 0.4539(9) 0.065(4) Uani 1 1 d U . .
C33 C 0.459(2) 0.2283(10) 0.4474(9) 0.061(4) Uani 1 1 d U . .
C34 C 0.5244(17) 0.2120(7) 0.3972(8) 0.046(3) Uani 1 1 d U . .
C35 C 0.5757(19) 0.2588(8) 0.3786(9) 0.048(4) Uani 1 1 d U . .
C36 C 0.567(2) 0.3606(8) 0.4014(10) 0.072(6) Uani 1 1 d U . .
H36A H 0.4993 0.3765 0.3755 0.108 Uiso 1 1 calc R . .
H36B H 0.6317 0.3631 0.3779 0.108 Uiso 1 1 calc R . .
H36C H 0.5854 0.3795 0.4427 0.108 Uiso 1 1 calc R . .
C37 C 0.406(2) 0.3169(11) 0.4984(11) 0.097(8) Uani 1 1 d U . .
H37A H 0.4299 0.3541 0.4983 0.145 Uiso 1 1 calc R . .
H37B H 0.4250 0.3026 0.5424 0.145 Uiso 1 1 calc R . .
H37C H 0.3241 0.3142 0.4834 0.145 Uiso 1 1 calc R . .
C38 C 0.380(2) 0.1909(12) 0.4780(11) 0.091(8) Uani 1 1 d U . .
H38A H 0.3897 0.1972 0.5247 0.137 Uiso 1 1 calc R . .
H38B H 0.3985 0.1540 0.4698 0.137 Uiso 1 1 calc R . .
H38C H 0.3000 0.1979 0.4588 0.137 Uiso 1 1 calc R . .
C39 C 0.5224(19) 0.1593(8) 0.3658(10) 0.062(5) Uani 1 1 d U . .
H39A H 0.4612 0.1585 0.3282 0.093 Uiso 1 1 calc R . .
H39B H 0.5087 0.1318 0.3966 0.093 Uiso 1 1 calc R . .
H39C H 0.5958 0.1529 0.3517 0.093 Uiso 1 1 calc R . .
C40 C 0.6469(19) 0.2613(9) 0.3231(8) 0.061(5) Uani 1 1 d U . .
H40A H 0.6791 0.2262 0.3172 0.092 Uiso 1 1 calc R . .
H40B H 0.7089 0.2871 0.3341 0.092 Uiso 1 1 calc R . .
H40C H 0.5978 0.2722 0.2830 0.092 Uiso 1 1 calc R . .
C41 C 0.7982(17) 0.1720(6) 0.7924(8) 0.041(5) Uani 1 1 d U . .
H41A H 0.7218 0.1867 0.7756 0.050 Uiso 1 1 calc R . .
H41B H 0.8533 0.2018 0.7957 0.050 Uiso 1 1 calc R . .
C42 C 0.7417(17) 0.0979(7) 0.7146(8) 0.042(5) Uani 1 1 d U . .
H42A H 0.6694 0.1073 0.7294 0.050 Uiso 1 1 calc R . .
H42B H 0.7622 0.0615 0.7301 0.050 Uiso 1 1 calc R . .
C43 C 0.9407(19) 0.1251(8) 0.7401(8) 0.051(4) Uani 1 1 d U . .
C44 C 1.0339(18) 0.1512(8) 0.7719(9) 0.056(4) Uani 1 1 d U . .
H44 H 1.0215 0.1806 0.7983 0.067 Uiso 1 1 calc R . .
C45 C 1.142(2) 0.1378(10) 0.7683(10) 0.072(5) Uani 1 1 d U . .
H45 H 1.2062 0.1564 0.7910 0.086 Uiso 1 1 calc R . .
C46 C 1.154(2) 0.0931(11) 0.7273(11) 0.080(5) Uani 1 1 d U . .
H46 H 1.2277 0.0818 0.7217 0.096 Uiso 1 1 calc R . .
C47 C 1.059(2) 0.0662(11) 0.6957(11) 0.081(5) Uani 1 1 d U . .
H47 H 1.0684 0.0362 0.6695 0.097 Uiso 1 1 calc R . .
C48 C 0.9183(16) 0.1052(6) 0.8926(8) 0.034(3) Uani 1 1 d U . .
C49 C 1.0152(15) 0.1238(7) 0.9369(8) 0.038(3) Uani 1 1 d U . .
H49 H 1.0108 0.1569 0.9583 0.046 Uiso 1 1 calc R . .
C50 C 1.1145(17) 0.0948(7) 0.9492(9) 0.047(4) Uani 1 1 d U . .
H50 H 1.1774 0.1078 0.9790 0.056 Uiso 1 1 calc R . .
C51 C 1.1240(18) 0.0459(7) 0.9179(9) 0.051(4) Uani 1 1 d U . .
H51 H 1.1930 0.0262 0.9263 0.062 Uiso 1 1 calc R . .
C52 C 1.0335(17) 0.0270(7) 0.8754(8) 0.044(4) Uani 1 1 d U . .
H52 H 1.0391 -0.0061 0.8545 0.053 Uiso 1 1 calc R . .
C53 C 0.9338(16) 0.0560(6) 0.8627(7) 0.036(3) Uani 1 1 d U . .
H53 H 0.8725 0.0422 0.8324 0.043 Uiso 1 1 calc R . .
C54 C 0.6725(16) 0.1035(7) 0.8663(8) 0.037(3) Uani 1 1 d U . .
C55 C 0.6717(17) 0.0526(7) 0.8949(8) 0.044(3) Uani 1 1 d U . .
H55 H 0.7413 0.0378 0.9163 0.053 Uiso 1 1 calc R . .
C56 C 0.5733(18) 0.0245(7) 0.8924(9) 0.052(4) Uani 1 1 d U . .
H56 H 0.5745 -0.0091 0.9129 0.062 Uiso 1 1 calc R . .
C57 C 0.4734(19) 0.0445(8) 0.8606(9) 0.055(4) Uani 1 1 d U . .
H57 H 0.4062 0.0236 0.8565 0.066 Uiso 1 1 calc R . .
C58 C 0.4683(19) 0.0951(8) 0.8340(9) 0.056(4) Uani 1 1 d U . .
H58 H 0.3971 0.1091 0.8136 0.067 Uiso 1 1 calc R . .
C59 C 0.5649(17) 0.1248(7) 0.8372(8) 0.045(4) Uani 1 1 d U . .
H59 H 0.5607 0.1597 0.8199 0.053 Uiso 1 1 calc R . .
C60 C 0.7790(16) 0.0374(6) 0.6004(8) 0.036(4) Uani 1 1 d . . .
C61 C 0.762(2) -0.0090(8) 0.6280(9) 0.063(7) Uani 1 1 d . . .
H61 H 0.7148 -0.0105 0.6604 0.075 Uiso 1 1 calc R . .
C62 C 0.8145(19) -0.0567(7) 0.6096(8) 0.055(6) Uani 1 1 d . . .
H62 H 0.8013 -0.0896 0.6292 0.066 Uiso 1 1 calc R . .
C63 C 0.8836(17) -0.0543(8) 0.5634(9) 0.050(5) Uani 1 1 d U . .
H63 H 0.9225 -0.0855 0.5536 0.060 Uiso 1 1 calc R . .
C64 C 0.8989(15) -0.0063(6) 0.5296(8) 0.041(4) Uani 1 1 d . . .
H64 H 0.9432 -0.0050 0.4959 0.049 Uiso 1 1 calc R . .
C65 C 0.8434(17) 0.0398(7) 0.5496(8) 0.049(5) Uani 1 1 d . . .
H65 H 0.8500 0.0726 0.5283 0.059 Uiso 1 1 calc R . .
C66 C 0.5651(15) 0.0807(6) 0.6054(8) 0.046(4) Uani 1 1 d DU . .
C67 C 0.4879(15) 0.1076(8) 0.6358(11) 0.064(4) Uani 1 1 d DU . .
H67 H 0.5117 0.1349 0.6663 0.077 Uiso 1 1 calc R . .
C68 C 0.3733(17) 0.0931(9) 0.6201(11) 0.076(5) Uani 1 1 d DU . .
H68 H 0.3213 0.1087 0.6446 0.092 Uiso 1 1 calc R . .
C69 C 0.329(2) 0.0576(8) 0.5714(11) 0.080(5) Uani 1 1 d DU . .
H69 H 0.2496 0.0505 0.5605 0.097 Uiso 1 1 calc R . .
C70 C 0.4074(16) 0.0337(9) 0.5407(12) 0.077(5) Uani 1 1 d DU . .
H70 H 0.3831 0.0087 0.5074 0.092 Uiso 1 1 calc R . .
C71 C 0.5217(17) 0.0452(8) 0.5571(9) 0.062(4) Uani 1 1 d DU . .
H71 H 0.5736 0.0278 0.5342 0.074 Uiso 1 1 calc R . .
C72 C 0.7697(15) 0.4066(6) 0.8225(8) 0.032(4) Uani 1 1 d U . .
H72A H 0.7029 0.4169 0.7901 0.038 Uiso 1 1 calc R . .
H72B H 0.8283 0.4346 0.8228 0.038 Uiso 1 1 calc R . .
C73 C 0.7547(15) 0.3268(6) 0.7494(7) 0.033(4) Uani 1 1 d . . .
H73A H 0.6731 0.3246 0.7536 0.039 Uiso 1 1 calc R . .
H73B H 0.7859 0.2903 0.7525 0.039 Uiso 1 1 calc R . .
C74 C 0.9316(18) 0.3483(7) 0.8219(8) 0.044(4) Uani 1 1 d U . .
C75 C 0.9967(19) 0.3801(7) 0.8651(9) 0.053(4) Uani 1 1 d U . .
H75 H 0.9642 0.4094 0.8841 0.064 Uiso 1 1 calc R . .
C76 C 1.111(2) 0.3689(9) 0.8808(10) 0.065(4) Uani 1 1 d U . .
H76 H 1.1570 0.3906 0.9118 0.078 Uiso 1 1 calc R . .
C77 C 1.163(2) 0.3268(9) 0.8531(12) 0.075(5) Uani 1 1 d U . .
H77 H 1.2427 0.3199 0.8619 0.090 Uiso 1 1 calc R . .
C78 C 1.085(2) 0.2961(9) 0.8110(12) 0.069(5) Uani 1 1 d U . .
H78 H 1.1161 0.2661 0.7925 0.083 Uiso 1 1 calc R . .
C79 C 0.7954(19) 0.4605(6) 0.9469(8) 0.046(4) Uani 1 1 d U . .
C80 C 0.799(2) 0.5110(7) 0.9127(10) 0.060(5) Uani 1 1 d U . .
H80 H 0.7634 0.5150 0.8689 0.072 Uiso 1 1 calc R . .
C81 C 0.856(2) 0.5526(8) 0.9469(11) 0.074(5) Uani 1 1 d U . .
H81 H 0.8567 0.5863 0.9267 0.089 Uiso 1 1 calc R . .
C82 C 0.913(2) 0.5464(8) 1.0108(11) 0.074(5) Uani 1 1 d U . .
H82 H 0.9512 0.5753 1.0340 0.088 Uiso 1 1 calc R . .
C83 C 0.910(2) 0.4998(7) 1.0369(9) 0.061(5) Uani 1 1 d U . .
H83 H 0.9492 0.4960 1.0800 0.073 Uiso 1 1 calc R . .
C84 C 0.8568(19) 0.4550(7) 1.0078(8) 0.054(4) Uani 1 1 d U . .
H84 H 0.8626 0.4217 1.0293 0.065 Uiso 1 1 calc R . .
C85 C 0.5783(16) 0.4249(7) 0.8877(9) 0.042(4) Uani 1 1 d U . .
C86 C 0.5013(17) 0.3957(8) 0.8433(9) 0.052(4) Uani 1 1 d U . .
H86 H 0.5268 0.3647 0.8241 0.063 Uiso 1 1 calc R . .
C87 C 0.3880(18) 0.4114(9) 0.8268(11) 0.058(4) Uani 1 1 d U . .
H87 H 0.3379 0.3936 0.7937 0.070 Uiso 1 1 calc R . .
C88 C 0.348(2) 0.4552(9) 0.8608(11) 0.067(5) Uani 1 1 d U . .
H88 H 0.2719 0.4674 0.8500 0.081 Uiso 1 1 calc R . .
C89 C 0.421(2) 0.4786(9) 0.9079(11) 0.070(5) Uani 1 1 d U . .
H89 H 0.3929 0.5049 0.9337 0.084 Uiso 1 1 calc R . .
C90 C 0.5370(18) 0.4654(8) 0.9204(10) 0.056(4) Uani 1 1 d U . .
H90 H 0.5874 0.4847 0.9520 0.067 Uiso 1 1 calc R . .
C91 C 0.8917(17) 0.3984(7) 0.6792(8) 0.043(4) Uani 1 1 d U . .
C92 C 0.8846(19) 0.4506(7) 0.7028(8) 0.051(4) Uani 1 1 d U . .
H92 H 0.8144 0.4658 0.7096 0.061 Uiso 1 1 calc R . .
C93 C 0.989(2) 0.4788(8) 0.7156(8) 0.059(4) Uani 1 1 d U . .
H93 H 0.9867 0.5144 0.7301 0.071 Uiso 1 1 calc R . .
C94 C 1.087(2) 0.4589(9) 0.7087(9) 0.064(5) Uani 1 1 d U . .
H94 H 1.1540 0.4798 0.7184 0.077 Uiso 1 1 calc R . .
C95 C 1.094(2) 0.4064(10) 0.6870(10) 0.071(5) Uani 1 1 d U . .
H95 H 1.1657 0.3919 0.6816 0.085 Uiso 1 1 calc R . .
C96 C 0.9938(18) 0.3754(8) 0.6732(9) 0.054(4) Uani 1 1 d U . .
H96 H 0.9973 0.3394 0.6601 0.064 Uiso 1 1 calc R . .
C97 C 0.642(2) 0.3972(8) 0.6430(9) 0.053(4) Uani 1 1 d U . .
C98 C 0.643(2) 0.4417(8) 0.6092(9) 0.057(4) Uani 1 1 d U . .
H98 H 0.7118 0.4524 0.5958 0.069 Uiso 1 1 calc R . .
C99 C 0.548(2) 0.4733(9) 0.5926(11) 0.075(5) Uani 1 1 d U . .
H99 H 0.5538 0.5078 0.5755 0.090 Uiso 1 1 calc R . .
C100 C 0.441(2) 0.4530(9) 0.6016(12) 0.080(5) Uani 1 1 d U . .
H100 H 0.3737 0.4719 0.5845 0.096 Uiso 1 1 calc R . .
C101 C 0.433(2) 0.4065(10) 0.6345(11) 0.078(5) Uani 1 1 d U . .
H101 H 0.3614 0.3945 0.6435 0.094 Uiso 1 1 calc R . .
C102 C 0.535(2) 0.3764(8) 0.6549(10) 0.060(4) Uani 1 1 d U . .
H102 H 0.5324 0.3433 0.6761 0.072 Uiso 1 1 calc R . .
Cl1 Cl 0.7873(5) 0.07442(18) 0.2978(2) 0.0533(13) Uani 1 1 d . . .
Cl2 Cl 0.4145(4) 0.25036(18) 0.7295(2) 0.0483(12) Uani 1 1 d . . .
Cl3 Cl 0.7209(6) 0.4281(2) 1.2447(3) 0.0689(18) Uani 1 1 d . . .
O1 O 0.7287(14) 0.1208(6) 0.2655(8) 0.084(5) Uani 1 1 d . . .
O2 O 0.7969(15) 0.0769(6) 0.3674(6) 0.072(5) Uani 1 1 d . . .
O3 O 0.8970(14) 0.0701(6) 0.2791(8) 0.076(5) Uani 1 1 d . . .
O4 O 0.7207(14) 0.0270(5) 0.2761(6) 0.064(4) Uani 1 1 d . . .
O5 O 0.5377(12) 0.2447(7) 0.7416(7) 0.079(5) Uani 1 1 d . . .
O6 O 0.3726(14) 0.2679(7) 0.6657(7) 0.084(5) Uani 1 1 d . . .
O7 O 0.367(2) 0.1992(7) 0.7399(12) 0.142(9) Uani 1 1 d . . .
O8 O 0.386(2) 0.2873(10) 0.7742(9) 0.164(11) Uani 1 1 d . . .
O9 O 0.654(2) 0.3849(6) 1.2586(10) 0.133(10) Uani 1 1 d . . .
O10 O 0.7237(19) 0.4259(6) 1.1762(8) 0.100(7) Uani 1 1 d . . .
O11 O 0.8358(19) 0.4237(8) 1.2829(10) 0.125(9) Uani 1 1 d . . .
O12 O 0.6678(15) 0.4788(5) 1.2612(7) 0.074(5) Uani 1 1 d . . .
Cl4 Cl 0.2533(7) 0.2717(3) 0.2800(4) 0.100(2) Uiso 1 1 d D . .
O13 O 0.242(2) 0.2420(11) 0.3381(12) 0.122(15) Uiso 0.57(3) 1 d PD A 1
O14 O 0.3581(19) 0.3021(10) 0.2917(15) 0.121(15) Uiso 0.57(3) 1 d PD A 1
O15 O 0.1556(18) 0.3059(9) 0.2627(13) 0.098(12) Uiso 0.57(3) 1 d PD A 1
O16 O 0.261(3) 0.2344(12) 0.2279(14) 0.24(3) Uiso 0.57(3) 1 d PD A 1
O14A O 0.342(3) 0.2319(16) 0.280(2) 0.25(4) Uiso 0.43(3) 1 d PD A 2
O13A O 0.144(3) 0.2466(18) 0.279(2) 0.16(3) Uiso 0.43(3) 1 d PD A 2
O16A O 0.249(4) 0.3035(16) 0.2206(15) 0.17(3) Uiso 0.43(3) 1 d PD A 2
O15A O 0.282(4) 0.3063(15) 0.3351(15) 0.15(2) Uiso 0.43(3) 1 d PD A 2
N5 N 1.292(2) -0.0641(10) 0.8780(12) 0.106(8) Uiso 1 1 d D . .
C103 C 1.175(4) -0.094(2) 0.7720(17) 0.23(2) Uiso 1 1 d D . .
H10D H 1.0988 -0.0779 0.7677 0.342 Uiso 1 1 calc R . .
H10E H 1.1677 -0.1322 0.7650 0.342 Uiso 1 1 calc R . .
H10F H 1.2164 -0.0782 0.7399 0.342 Uiso 1 1 calc R . .
C104 C 1.238(2) -0.0835(11) 0.8372(13) 0.096(9) Uiso 1 1 d D . .
N6 N 0.287(3) -0.0837(16) 0.6340(19) 0.201(16) Uiso 1 1 d D . .
C105 C 0.467(3) -0.0436(13) 0.7074(16) 0.135(13) Uiso 1 1 d D . .
H10G H 0.4888 -0.0107 0.6879 0.202 Uiso 1 1 calc R . .
H10H H 0.5317 -0.0681 0.7139 0.202 Uiso 1 1 calc R . .
H10I H 0.4437 -0.0357 0.7491 0.202 Uiso 1 1 calc R . .
C106 C 0.370(3) -0.0683(16) 0.6639(19) 0.153(15) Uiso 1 1 d D . .
N7 N 0.280(3) 0.5654(11) 0.6311(14) 0.132(10) Uiso 1 1 d D . .
C107 C 0.387(3) 0.5714(17) 0.7496(16) 0.171(17) Uiso 1 1 d D . .
H10J H 0.3843 0.5369 0.7707 0.257 Uiso 1 1 calc R . .
H10K H 0.3548 0.5987 0.7745 0.257 Uiso 1 1 calc R . .
H10L H 0.4670 0.5804 0.7474 0.257 Uiso 1 1 calc R . .
C108 C 0.322(3) 0.5691(13) 0.6839(15) 0.115(10) Uiso 1 1 d D . .
C109 C 0.098(6) 0.547(3) 0.873(2) 0.18(4) Uiso 0.50 1 d PD . .
H10M H 0.0992 0.5082 0.8636 0.217 Uiso 0.50 1 calc PR . .
H10N H 0.0181 0.5570 0.8760 0.217 Uiso 0.50 1 calc PR . .
Cl6 Cl 0.187(4) 0.5607(16) 0.9448(18) 0.283(17) Uiso 0.50 1 d PD . .
Cl5 Cl 0.149(5) 0.583(2) 0.815(2) 0.36(2) Uiso 0.50 1 d PD . .

loop_
_atom_site_aniso_label
_atom_site_aniso_U_11
_atom_site_aniso_U_22
_atom_site_aniso_U_33
_atom_site_aniso_U_23
_atom_site_aniso_U_13
_atom_site_aniso_U_12
Mo1 0.0394(10) 0.0347(8) 0.0214(7) 0.0003(6) 0.0021(7) 0.0005(7)
Mo2 0.0388(10) 0.0354(8) 0.0238(8) -0.0010(6) 0.0049(7) -0.0018(7)
Mo3 0.0370(10) 0.0346(8) 0.0242(8) 0.0022(6) 0.0056(7) 0.0015(6)
Mo4 0.0358(10) 0.0429(8) 0.0214(7) -0.0015(6) 0.0043(7) 0.0015(7)
Cu1 0.0486(15) 0.0357(11) 0.0260(11) -0.0060(9) 0.0047(10) 0.0023(10)
Cu2 0.0459(15) 0.0311(11) 0.0248(11) 0.0027(9) 0.0064(10) 0.0023(9)
Cu3 0.0511(16) 0.0333(11) 0.0273(11) -0.0013(9) 0.0096(10) -0.0018(10)
Cu4 0.0418(14) 0.0382(12) 0.0269(11) -0.0022(9) 0.0056(10) -0.0005(9)
S1 0.049(3) 0.035(2) 0.029(2) -0.0037(19) 0.007(2) 0.003(2)
S2 0.045(3) 0.040(2) 0.031(2) -0.0002(18) 0.007(2) 0.001(2)
S3 0.038(3) 0.029(2) 0.031(2) 0.0030(17) 0.002(2) -0.0014(17)
S4 0.036(3) 0.034(2) 0.029(2) -0.0011(17) 0.0071(19) 0.0019(18)
S5 0.048(3) 0.043(2) 0.025(2) 0.0029(19) 0.005(2) 0.000(2)
S6 0.035(3) 0.041(2) 0.031(2) -0.0027(18) 0.014(2) 0.0020(19)
S7 0.043(3) 0.040(2) 0.021(2) -0.0008(17) 0.0023(19) -0.0026(19)
S8 0.051(3) 0.038(3) 0.031(2) 0.0035(19) 0.014(2) 0.008(2)
P1 0.039(3) 0.037(2) 0.030(2) 0.0012(19) 0.008(2) 0.000(2)
P2 0.052(3) 0.039(2) 0.027(2) -0.0011(19) 0.014(2) -0.002(2)
P3 0.045(3) 0.035(2) 0.030(2) 0.0012(19) 0.010(2) -0.001(2)
P4 0.047(3) 0.043(3) 0.029(2) -0.001(2) 0.008(2) 0.003(2)
N1 0.043(11) 0.058(10) 0.039(9) -0.004(7) 0.022(8) 0.000(8)
N2 0.071(10) 0.077(9) 0.042(8) -0.007(7) 0.001(8) 0.004(8)
N3 0.035(9) 0.039(8) 0.017(6) 0.004(5) -0.002(6) 0.005(6)
N4 0.066(9) 0.057(8) 0.068(9) -0.001(7) 0.025(8) -0.003(7)
C1 0.054(10) 0.045(6) 0.023(7) -0.006(6) -0.012(6) 0.000(6)
C2 0.042(9) 0.043(6) 0.032(8) -0.002(6) -0.015(6) 0.011(6)
C3 0.042(9) 0.051(7) 0.023(7) -0.004(6) -0.003(6) -0.002(6)
C4 0.034(9) 0.044(6) 0.028(7) -0.004(6) -0.006(6) 0.001(6)
C5 0.048(9) 0.049(6) 0.021(7) 0.004(6) 0.005(6) 0.005(6)
C6 0.093(16) 0.046(8) 0.027(9) 0.012(7) -0.021(9) -0.004(9)
C7 0.045(13) 0.065(10) 0.061(12) -0.006(10) -0.005(9) 0.020(9)
C8 0.055(15) 0.073(13) 0.081(16) -0.002(11) 0.024(11) -0.006(10)
C9 0.070(15) 0.040(7) 0.040(10) -0.008(8) -0.010(9) 0.002(8)
C10 0.047(12) 0.075(12) 0.032(10) -0.012(8) 0.013(8) -0.020(9)
C11 0.037(12) 0.045(10) 0.032(10) 0.010(8) 0.015(8) 0.006(8)
C12 0.027(11) 0.028(8) 0.058(12) 0.005(8) 0.013(9) -0.004(7)
C13 0.027(11) 0.070(13) 0.029(10) -0.002(9) 0.005(8) 0.001(9)
C14 0.076(16) 0.040(10) 0.038(11) 0.005(8) 0.027(11) 0.011(9)
C15 0.027(11) 0.059(12) 0.040(11) 0.004(9) -0.002(8) -0.007(8)
C16 0.077(17) 0.042(10) 0.042(11) -0.010(9) 0.021(11) -0.010(10)
C17 0.045(13) 0.057(11) 0.054(12) -0.005(9) -0.001(10) -0.023(9)
C18 0.039(12) 0.052(11) 0.045(11) 0.011(9) -0.017(9) -0.007(9)
C19 0.09(2) 0.064(14) 0.043(12) 0.003(10) 0.020(12) 0.008(12)
C20 0.036(12) 0.050(11) 0.039(10) -0.016(8) 0.012(8) -0.005(8)
C21 0.048(13) 0.036(10) 0.055(12) -0.007(9) 0.023(10) 0.013(8)
C22 0.031(12) 0.068(12) 0.032(10) -0.009(9) 0.013(8) -0.015(9)
C23 0.032(8) 0.042(7) 0.054(8) -0.002(7) 0.007(7) 0.002(6)
C24 0.043(14) 0.065(14) 0.047(12) -0.037(10) -0.001(10) -0.005(10)
C25 0.034(12) 0.052(11) 0.051(12) 0.012(10) 0.032(10) 0.011(9)
C26 0.057(14) 0.041(10) 0.054(12) 0.005(9) 0.017(10) 0.012(9)
C27 0.063(15) 0.050(11) 0.034(10) 0.004(8) 0.024(10) -0.002(9)
C28 0.076(17) 0.036(10) 0.066(14) 0.013(10) 0.037(12) 0.004(10)
C29 0.041(14) 0.101(17) 0.068(14) -0.005(13) 0.041(12) -0.012(12)
C30 0.082(19) 0.079(16) 0.056(14) 0.004(12) 0.026(13) 0.017(13)
C31 0.064(11) 0.065(7) 0.042(9) -0.008(7) -0.006(7) 0.020(8)
C32 0.059(11) 0.094(9) 0.037(9) -0.003(8) -0.003(7) 0.030(8)
C33 0.060(10) 0.094(8) 0.030(8) 0.013(7) 0.008(7) 0.019(8)
C34 0.041(7) 0.060(6) 0.033(6) 0.001(5) -0.008(5) -0.001(6)
C35 0.058(10) 0.062(7) 0.021(7) -0.005(6) -0.003(6) -0.006(7)
C36 0.078(16) 0.056(8) 0.065(13) 0.010(9) -0.037(11) 0.034(9)
C37 0.075(17) 0.154(18) 0.055(14) -0.033(13) -0.003(11) 0.051(16)
C38 0.083(18) 0.144(17) 0.047(13) 0.019(14) 0.012(11) -0.018(14)
C39 0.055(14) 0.069(9) 0.059(12) -0.015(9) 0.004(10) -0.019(10)
C40 0.075(15) 0.086(14) 0.022(9) 0.003(8) 0.005(8) 0.012(10)
C41 0.049(12) 0.035(9) 0.038(10) -0.019(8) 0.002(9) 0.016(8)
C42 0.059(13) 0.038(10) 0.026(9) -0.020(7) 0.001(9) -0.014(8)
C43 0.067(10) 0.067(9) 0.019(8) 0.004(6) -0.001(7) -0.012(8)
C44 0.054(10) 0.074(10) 0.037(9) 0.005(7) 0.003(8) -0.014(8)
C45 0.062(9) 0.103(12) 0.050(10) 0.003(8) 0.007(9) -0.007(10)
C46 0.067(10) 0.114(13) 0.059(11) 0.002(9) 0.011(10) 0.016(10)
C47 0.080(12) 0.099(12) 0.060(11) -0.007(9) 0.003(10) 0.016(10)
C48 0.043(8) 0.036(7) 0.022(7) 0.000(6) -0.002(6) 0.008(6)
C49 0.041(9) 0.041(8) 0.031(8) 0.002(6) 0.000(6) 0.013(6)
C50 0.046(9) 0.054(8) 0.042(8) -0.001(7) 0.013(7) 0.020(7)
C51 0.054(9) 0.054(9) 0.045(9) 0.002(7) 0.007(7) 0.025(7)
C52 0.054(10) 0.041(8) 0.038(8) 0.011(6) 0.008(7) 0.012(6)
C53 0.048(8) 0.040(7) 0.019(7) 0.004(5) 0.007(6) 0.005(6)
C54 0.048(8) 0.039(7) 0.030(8) -0.010(6) 0.022(7) -0.003(6)
C55 0.062(8) 0.040(7) 0.035(8) -0.012(6) 0.022(7) -0.006(6)
C56 0.067(9) 0.047(8) 0.047(9) -0.005(7) 0.024(8) -0.013(6)
C57 0.059(7) 0.058(7) 0.053(7) -0.007(6) 0.019(6) -0.019(6)
C58 0.056(9) 0.064(8) 0.048(9) -0.005(7) 0.009(8) -0.020(7)
C59 0.052(9) 0.044(8) 0.038(8) -0.016(7) 0.009(7) -0.010(6)
C60 0.067(14) 0.014(7) 0.031(9) 0.009(7) 0.020(9) 0.008(7)
C61 0.11(2) 0.055(13) 0.034(11) -0.006(9) 0.041(12) 0.008(12)
C62 0.093(18) 0.039(10) 0.036(11) -0.009(8) 0.017(11) 0.012(10)
C63 0.050(9) 0.052(8) 0.045(8) -0.006(7) -0.001(7) -0.004(7)
C64 0.037(12) 0.041(10) 0.045(10) -0.010(8) 0.008(9) 0.018(8)
C65 0.069(16) 0.051(11) 0.033(10) -0.007(8) 0.025(10) 0.005(10)
C66 0.046(9) 0.032(8) 0.061(10) 0.008(7) 0.018(7) -0.005(6)
C67 0.053(10) 0.068(10) 0.073(11) 0.003(8) 0.020(9) 0.009(8)
C68 0.053(9) 0.087(12) 0.093(12) 0.022(8) 0.024(10) 0.000(9)
C69 0.045(9) 0.079(11) 0.113(13) 0.024(9) -0.002(9) 0.002(8)
C70 0.066(8) 0.073(8) 0.083(8) 0.006(7) -0.011(7) -0.003(7)
C71 0.060(8) 0.066(10) 0.059(10) -0.001(7) 0.010(9) 0.002(8)
C72 0.026(7) 0.040(7) 0.030(7) 0.004(6) 0.005(6) 0.001(6)
C73 0.042(12) 0.026(8) 0.029(9) 0.003(7) 0.004(8) 0.001(7)
C74 0.067(10) 0.035(8) 0.031(8) 0.013(6) 0.005(7) 0.004(6)
C75 0.076(10) 0.040(8) 0.040(9) 0.014(6) -0.002(8) -0.011(7)
C76 0.071(10) 0.071(10) 0.050(10) 0.021(8) 0.003(9) -0.018(8)
C77 0.062(10) 0.082(11) 0.085(12) 0.025(9) 0.020(9) -0.016(8)
C78 0.066(10) 0.058(10) 0.089(12) 0.013(8) 0.028(10) -0.004(8)
C79 0.082(12) 0.032(7) 0.026(7) -0.012(6) 0.011(7) -0.010(7)
C80 0.095(13) 0.041(8) 0.041(8) 0.000(6) 0.002(9) -0.010(8)
C81 0.117(14) 0.039(8) 0.062(9) 0.004(7) 0.003(10) -0.020(9)
C82 0.116(14) 0.047(8) 0.056(9) -0.008(8) 0.007(9) -0.025(9)
C83 0.108(13) 0.043(8) 0.029(8) -0.011(6) 0.001(8) -0.015(9)
C84 0.097(12) 0.036(7) 0.029(7) -0.007(6) 0.008(8) -0.012(8)
C85 0.034(8) 0.047(9) 0.047(9) 0.010(7) 0.010(6) 0.003(6)
C86 0.040(8) 0.067(9) 0.051(9) 0.005(7) 0.010(7) -0.002(7)
C87 0.038(7) 0.073(8) 0.066(8) 0.012(6) 0.016(6) -0.009(6)
C88 0.046(9) 0.084(11) 0.074(11) 0.013(8) 0.015(8) 0.014(8)
C89 0.057(10) 0.084(11) 0.070(11) 0.002(8) 0.014(9) 0.023(9)
C90 0.048(9) 0.065(10) 0.055(10) 0.003(7) 0.011(8) 0.008(8)
C91 0.053(9) 0.049(8) 0.027(8) -0.003(7) 0.007(8) -0.018(7)
C92 0.069(9) 0.045(8) 0.038(8) 0.001(7) 0.008(8) -0.023(7)
C93 0.077(11) 0.071(9) 0.030(8) 0.002(7) 0.013(9) -0.043(7)
C94 0.073(10) 0.080(10) 0.041(9) 0.004(8) 0.014(9) -0.049(9)
C95 0.063(10) 0.092(10) 0.058(10) -0.011(9) 0.009(9) -0.032(8)
C96 0.053(10) 0.071(9) 0.039(9) -0.017(8) 0.015(8) -0.024(7)
C97 0.068(10) 0.052(9) 0.036(9) 0.000(7) 0.002(8) 0.010(8)
C98 0.076(10) 0.053(9) 0.046(9) 0.004(7) 0.019(9) 0.021(7)
C99 0.099(12) 0.059(10) 0.067(11) -0.003(8) 0.016(10) 0.035(8)
C100 0.084(11) 0.071(11) 0.081(12) -0.006(9) 0.004(11) 0.040(9)
C101 0.075(10) 0.094(11) 0.066(11) 0.003(9) 0.016(10) 0.029(9)
C102 0.070(11) 0.057(9) 0.053(10) 0.004(8) 0.013(9) 0.014(7)
Cl1 0.077(4) 0.038(2) 0.047(3) 0.002(2) 0.013(3) 0.002(2)
Cl2 0.052(3) 0.054(3) 0.038(2) 0.006(2) 0.007(2) -0.003(2)
Cl3 0.121(6) 0.044(3) 0.044(3) -0.013(2) 0.018(3) 0.005(3)
O1 0.096(15) 0.049(9) 0.102(13) 0.041(9) 0.007(11) -0.002(9)
O2 0.113(14) 0.077(10) 0.024(7) -0.007(7) 0.008(8) -0.008(9)
O3 0.065(12) 0.073(10) 0.098(12) -0.003(9) 0.041(10) 0.005(8)
O4 0.109(14) 0.040(8) 0.041(7) -0.013(6) 0.006(8) -0.015(8)
O5 0.034(9) 0.139(14) 0.061(10) 0.033(10) -0.005(7) 0.005(9)
O6 0.066(11) 0.126(14) 0.051(9) 0.032(9) -0.013(8) -0.038(10)
O7 0.14(2) 0.064(11) 0.19(2) 0.051(13) -0.040(17) -0.059(12)
O8 0.23(3) 0.18(2) 0.074(13) -0.066(14) 0.002(15) 0.118(19)
O9 0.24(3) 0.061(10) 0.130(16) -0.026(11) 0.135(18) -0.066(14)
O10 0.19(2) 0.069(11) 0.043(9) -0.007(8) 0.035(11) 0.029(12)
O11 0.129(19) 0.124(16) 0.105(15) -0.056(12) -0.024(14) 0.089(14)
O12 0.114(15) 0.049(8) 0.058(9) -0.017(7) 0.008(9) 0.018(8)

loop_
_atom_type_symbol
_atom_type_description
_atom_type_scat_dispersion_real
_atom_type_scat_dispersion_imag
_atom_type_scat_source
C C 0.0033 0.0016 'International Tables Vol C Tables 4.2.6.8 and 6.1.1.4'
H H 0.0000 0.0000 'International Tables Vol C Tables 4.2.6.8 and 6.1.1.4'
N N 0.0061 0.0033 'International Tables Vol C Tables 4.2.6.8 and 6.1.1.4'
O O 0.0106 0.0060 'International Tables Vol C Tables 4.2.6.8 and 6.1.1.4'
P P 0.1023 0.0942 'International Tables Vol C Tables 4.2.6.8 and 6.1.1.4'
S S 0.1246 0.1234 'International Tables Vol C Tables 4.2.6.8 and 6.1.1.4'
Cl Cl 0.1484 0.1585 'International Tables Vol C Tables 4.2.6.8 and 6.1.1.4'
Cu Cu 0.3201 1.2651 'International Tables Vol C Tables 4.2.6.8 and 6.1.1.4'
Mo Mo -1.6832 0.6857 'International Tables Vol C Tables 4.2.6.8 and 6.1.1.4'

loop_
_geom_angle_atom_site_label_1
_geom_angle_atom_site_label_2
_geom_angle_atom_site_label_3
_geom_angle
S1 Mo1 S4 106.01(17)
S1 Mo1 S3 104.58(17)
S4 Mo1 S3 101.10(17)
S1 Mo1 C1 129.4(5)
S4 Mo1 C1 121.0(5)
S3 Mo1 C1 84.9(5)
S1 Mo1 C5 142.1(5)
S4 Mo1 C5 89.1(5)
S3 Mo1 C5 106.3(5)
C1 Mo1 C5 35.2(6)
S1 Mo1 C2 94.8(5)
S4 Mo1 C2 144.4(4)
S3 Mo1 C2 101.1(4)
C1 Mo1 C2 35.2(7)
C5 Mo1 C2 58.0(6)
S1 Mo1 C4 109.3(4)
S4 Mo1 C4 88.3(4)
S3 Mo1 C4 140.7(4)
C1 Mo1 C4 58.3(6)
C5 Mo1 C4 35.1(6)
C2 Mo1 C4 57.2(6)
S1 Mo1 C3 84.8(4)
S4 Mo1 C3 119.2(4)
S3 Mo1 C3 134.6(4)
C1 Mo1 C3 57.5(6)
C5 Mo1 C3 57.8(6)
C2 Mo1 C3 33.5(6)
C4 Mo1 C3 34.7(6)
S1 Mo1 Cu2 55.64(14)
S4 Mo1 Cu2 51.67(12)
S3 Mo1 Cu2 101.60(13)
C1 Mo1 Cu2 170.8(4)
C5 Mo1 Cu2 135.6(4)
C2 Mo1 Cu2 146.5(5)
C4 Mo1 Cu2 113.7(4)
C3 Mo1 Cu2 119.2(4)
S1 Mo1 Cu1 54.81(13)
S4 Mo1 Cu1 101.77(13)
S3 Mo1 Cu1 51.29(12)
C1 Mo1 Cu1 124.4(4)
C5 Mo1 Cu1 156.3(4)
C2 Mo1 Cu1 113.8(4)
C4 Mo1 Cu1 162.9(4)
C3 Mo1 Cu1 129.5(4)
Cu2 Mo1 Cu1 64.62(7)
S1 Mo1 Mo2 99.96(14)
S4 Mo1 Mo2 52.13(12)
S3 Mo1 Mo2 51.97(12)
C1 Mo1 Mo2 122.6(5)
C5 Mo1 Mo2 116.3(5)
C2 Mo1 Mo2 151.8(5)
C4 Mo1 Mo2 136.4(4)
C3 Mo1 Mo2 170.9(4)
Cu2 Mo1 Mo2 59.03(7)
Cu1 Mo1 Mo2 58.89(7)
S2 Mo2 S3 105.39(17)
S2 Mo2 S4 105.33(17)
S3 Mo2 S4 101.55(17)
S2 Mo2 C11 139.2(5)
S3 Mo2 C11 89.4(4)
S4 Mo2 C11 108.6(5)
S2 Mo2 C12 105.5(5)
S3 Mo2 C12 90.8(4)
S4 Mo2 C12 142.2(4)
C11 Mo2 C12 35.2(6)
S2 Mo2 C14 96.5(5)
S3 Mo2 C14 146.3(5)
S4 Mo2 C14 96.8(5)
C11 Mo2 C14 57.9(6)
C12 Mo2 C14 58.4(6)
S2 Mo2 C13 83.1(4)
S3 Mo2 C13 123.4(5)
S4 Mo2 C13 130.7(5)
C11 Mo2 C13 57.7(6)
C12 Mo2 C13 35.2(6)
C14 Mo2 C13 34.1(7)
S2 Mo2 C15 131.7(5)
S3 Mo2 C15 119.0(5)
S4 Mo2 C15 84.5(4)
C11 Mo2 C15 34.6(6)
C12 Mo2 C15 58.6(6)
C14 Mo2 C15 35.2(6)
C13 Mo2 C15 57.7(6)
S2 Mo2 Cu1 55.45(14)
S3 Mo2 Cu1 51.40(12)
S4 Mo2 Cu1 101.97(13)
C11 Mo2 Cu1 134.5(4)
C12 Mo2 Cu1 113.4(4)
C14 Mo2 Cu1 149.5(5)
C13 Mo2 Cu1 121.0(4)
C15 Mo2 Cu1 169.1(5)
S2 Mo2 Cu2 55.25(14)
S3 Mo2 Cu2 101.73(13)
S4 Mo2 Cu2 51.62(12)
C11 Mo2 Cu2 158.6(5)
C12 Mo2 Cu2 159.1(5)
C14 Mo2 Cu2 111.8(4)
C13 Mo2 Cu2 125.9(5)
C15 Mo2 Cu2 125.7(5)
Cu1 Mo2 Cu2 64.59(7)
S2 Mo2 Mo1 100.08(15)
S3 Mo2 Mo1 52.31(12)
S4 Mo2 Mo1 52.27(12)
C11 Mo2 Mo1 118.4(5)
C12 Mo2 Mo1 139.9(4)
C14 Mo2 Mo1 147.8(5)
C13 Mo2 Mo1 175.1(5)
C15 Mo2 Mo1 121.3(4)
Cu1 Mo2 Mo1 58.98(6)
Cu2 Mo2 Mo1 58.85(6)
S5 Mo3 S7 105.68(17)
S5 Mo3 S8 104.74(17)
S7 Mo3 S8 100.69(18)
S5 Mo3 C22 140.0(5)
S7 Mo3 C22 89.7(4)
S8 Mo3 C22 108.3(5)
S5 Mo3 C23 130.7(5)
S7 Mo3 C23 120.1(5)
S8 Mo3 C23 84.9(4)
C22 Mo3 C23 35.1(6)
S5 Mo3 C24 95.9(5)
S7 Mo3 C24 145.5(4)
S8 Mo3 C24 99.4(5)
C22 Mo3 C24 57.4(6)
C23 Mo3 C24 35.1(7)
S5 Mo3 C21 106.7(5)
S7 Mo3 C21 90.6(5)
S8 Mo3 C21 142.1(5)
C22 Mo3 C21 35.1(6)
C23 Mo3 C21 58.6(6)
C24 Mo3 C21 57.1(6)
S5 Mo3 C25 83.1(4)
S7 Mo3 C25 121.8(5)
S8 Mo3 C25 133.3(5)
C22 Mo3 C25 57.9(6)
C23 Mo3 C25 58.5(6)
C24 Mo3 C25 34.1(6)
C21 Mo3 C25 34.6(6)
S5 Mo3 Cu3 54.65(14)
S7 Mo3 Cu3 52.00(12)
S8 Mo3 Cu3 102.71(14)
C22 Mo3 Cu3 134.6(5)
C23 Mo3 Cu3 169.6(4)
C24 Mo3 Cu3 146.8(5)
C21 Mo3 Cu3 112.5(4)
C25 Mo3 Cu3 117.9(4)
S5 Mo3 Cu4 54.57(14)
S7 Mo3 Cu4 101.75(13)
S8 Mo3 Cu4 51.53(11)
C22 Mo3 Cu4 158.1(5)
C23 Mo3 Cu4 125.0(4)
C24 Mo3 Cu4 112.7(4)
C21 Mo3 Cu4 159.6(5)
C25 Mo3 Cu4 126.6(5)
Cu3 Mo3 Cu4 65.30(7)
S5 Mo3 Mo4 98.57(15)
S7 Mo3 Mo4 51.85(12)
S8 Mo3 Mo4 52.35(14)
C22 Mo3 Mo4 119.2(5)
C23 Mo3 Mo4 123.2(5)
C24 Mo3 Mo4 150.8(5)
C21 Mo3 Mo4 139.6(5)
C25 Mo3 Mo4 173.6(5)
Cu3 Mo3 Mo4 59.20(7)
Cu4 Mo3 Mo4 58.41(6)
S6 Mo4 C35 142.1(6)
S6 Mo4 S7 106.06(16)
C35 Mo4 S7 97.9(5)
S6 Mo4 S8 106.15(17)
C35 Mo4 S8 97.5(5)
S7 Mo4 S8 100.81(18)
S6 Mo4 C31 116.8(5)
C35 Mo4 C31 36.1(7)
S7 Mo4 C31 133.5(5)
S8 Mo4 C31 84.5(6)
S6 Mo4 C34 117.7(5)
C35 Mo4 C34 35.1(6)
S7 Mo4 C34 85.2(5)
S8 Mo4 C34 132.2(5)
C31 Mo4 C34 60.0(7)
S6 Mo4 C33 85.4(5)
C35 Mo4 C33 58.6(7)
S7 Mo4 C33 110.1(6)
S8 Mo4 C33 142.6(6)
C31 Mo4 C33 59.1(8)
C34 Mo4 C33 36.0(6)
S6 Mo4 C32 86.5(5)
C35 Mo4 C32 57.5(7)
S7 Mo4 C32 143.2(6)
S8 Mo4 C32 108.8(6)
C31 Mo4 C32 34.2(7)
C34 Mo4 C32 58.7(7)
C33 Mo4 C32 35.1(8)
S6 Mo4 Cu4 55.57(14)
C35 Mo4 Cu4 145.6(5)
S7 Mo4 Cu4 102.69(13)
S8 Mo4 Cu4 51.87(12)
C31 Mo4 Cu4 115.7(5)
C34 Mo4 Cu4 170.7(5)
C33 Mo4 Cu4 134.8(5)
C32 Mo4 Cu4 112.7(5)
S6 Mo4 Cu3 55.78(13)
C35 Mo4 Cu3 146.4(5)
S7 Mo4 Cu3 51.76(11)
S8 Mo4 Cu3 102.01(14)
C31 Mo4 Cu3 171.1(6)
C34 Mo4 Cu3 117.6(5)
C33 Mo4 Cu3 113.5(5)
C32 Mo4 Cu3 136.9(6)
Cu4 Mo4 Cu3 65.36(7)
S6 Mo4 Mo3 100.06(14)
C35 Mo4 Mo3 117.9(5)
S7 Mo4 Mo3 52.10(12)
S8 Mo4 Mo3 52.22(12)
C31 Mo4 Mo3 130.1(6)
C34 Mo4 Mo3 130.1(5)
C33 Mo4 Mo3 162.1(6)
C32 Mo4 Mo3 160.9(6)
Cu4 Mo4 Mo3 59.25(7)
Cu3 Mo4 Mo3 58.52(7)
P1 Cu1 S3 118.09(18)
P1 Cu1 S1 120.10(19)
S3 Cu1 S1 103.64(18)
P1 Cu1 S2 108.63(19)
S3 Cu1 S2 103.26(18)
S1 Cu1 S2 100.57(18)
P1 Cu1 Mo2 139.25(17)
S3 Cu1 Mo2 54.00(13)
S1 Cu1 Mo2 99.59(13)
S2 Cu1 Mo2 50.65(12)
P1 Cu1 Mo1 152.35(17)
S3 Cu1 Mo1 54.24(12)
S1 Cu1 Mo1 50.89(11)
S2 Cu1 Mo1 99.00(14)
Mo2 Cu1 Mo1 62.13(6)
P1 Cu1 Cu2 142.83(15)
S3 Cu1 Cu2 98.25(13)
S1 Cu1 Cu2 51.73(13)
S2 Cu1 Cu2 51.30(13)
Mo2 Cu1 Cu2 57.78(6)
Mo1 Cu1 Cu2 57.64(6)
P3 Cu2 S4 114.43(17)
P3 Cu2 S2 111.74(19)
S4 Cu2 S2 103.15(18)
P3 Cu2 S1 121.58(19)
S4 Cu2 S1 103.69(17)
S2 Cu2 S1 99.86(18)
P3 Cu2 Mo1 149.03(16)
S4 Cu2 Mo1 54.21(12)
S2 Cu2 Mo1 99.20(14)
S1 Cu2 Mo1 50.73(12)
P3 Cu2 Mo2 139.35(16)
S4 Cu2 Mo2 54.01(12)
S2 Cu2 Mo2 50.62(12)
S1 Cu2 Mo2 98.74(13)
Mo1 Cu2 Mo2 62.12(6)
P3 Cu2 Cu1 146.81(14)
S4 Cu2 Cu1 98.20(13)
S2 Cu2 Cu1 51.43(13)
S1 Cu2 Cu1 50.85(13)
Mo1 Cu2 Cu1 57.74(6)
Mo2 Cu2 Cu1 57.63(6)
P2 Cu3 S7 117.23(18)
P2 Cu3 S5 120.0(2)
S7 Cu3 S5 104.52(18)
P2 Cu3 S6 110.98(19)
S7 Cu3 S6 102.71(18)
S5 Cu3 S6 98.57(18)
P2 Cu3 Mo3 149.92(16)
S7 Cu3 Mo3 54.16(13)
S5 Cu3 Mo3 51.31(12)
S6 Cu3 Mo3 99.07(13)
P2 Cu3 Mo4 140.57(17)
S7 Cu3 Mo4 53.63(13)
S5 Cu3 Mo4 98.55(14)
S6 Cu3 Mo4 50.48(12)
Mo3 Cu3 Mo4 62.29(7)
P2 Cu3 Cu4 144.83(14)
S7 Cu3 Cu4 97.35(13)
S5 Cu3 Cu4 50.58(13)
S6 Cu3 Cu4 50.81(13)
Mo3 Cu3 Cu4 57.68(6)
Mo4 Cu3 Cu4 56.93(7)
P4 Cu4 S8 118.50(19)
P4 Cu4 S5 118.6(2)
S8 Cu4 S5 103.73(18)
P4 Cu4 S6 110.15(19)
S8 Cu4 S6 104.4(2)
S5 Cu4 S6 98.95(18)
P4 Cu4 Mo4 141.32(17)
S8 Cu4 Mo4 54.63(14)
S5 Cu4 Mo4 98.98(14)
S6 Cu4 Mo4 50.98(12)
P4 Cu4 Mo3 150.59(18)
S8 Cu4 Mo3 54.12(13)
S5 Cu4 Mo3 50.94(12)
S6 Cu4 Mo3 99.08(13)
Mo4 Cu4 Mo3 62.33(6)
P4 Cu4 Cu3 143.18(15)
S8 Cu4 Cu3 98.02(14)
S5 Cu4 Cu3 50.29(13)
S6 Cu4 Cu3 51.50(12)
Mo4 Cu4 Cu3 57.71(7)
Mo3 Cu4 Cu3 57.02(6)
Mo1 S1 Cu1 74.30(15)
Mo1 S1 Cu2 73.62(15)
Cu1 S1 Cu2 77.42(17)
Mo2 S2 Cu2 74.13(16)
Mo2 S2 Cu1 73.90(16)
Cu2 S2 Cu1 77.27(18)
Cu1 S3 Mo2 74.59(14)
Cu1 S3 Mo1 74.47(14)
Mo2 S3 Mo1 75.73(14)
Cu2 S4 Mo2 74.38(14)
Cu2 S4 Mo1 74.13(14)
Mo2 S4 Mo1 75.61(13)
Mo3 S5 Cu3 74.04(16)
Mo3 S5 Cu4 74.49(16)
Cu3 S5 Cu4 79.14(18)
Mo4 S6 Cu4 73.45(15)
Mo4 S6 Cu3 73.74(14)
Cu4 S6 Cu3 77.69(16)
Cu3 S7 Mo4 74.61(15)
Cu3 S7 Mo3 73.84(14)
Mo4 S7 Mo3 76.06(14)
Cu4 S8 Mo3 74.35(15)
Cu4 S8 Mo4 73.50(15)
Mo3 S8 Mo4 75.44(15)
C48 P1 C54 107.3(8)
C48 P1 C41 105.9(8)
C54 P1 C41 105.0(9)
C48 P1 Cu1 114.5(6)
C54 P1 Cu1 111.5(5)
C41 P1 Cu1 111.9(5)
C60 P2 C66 101.0(8)
C60 P2 C42 106.5(8)
C66 P2 C42 102.4(8)
C60 P2 Cu3 118.4(5)
C66 P2 Cu3 111.7(6)
C42 P2 Cu3 114.9(6)
C85 P3 C79 102.8(9)
C85 P3 C72 103.1(8)
C79 P3 C72 104.6(8)
C85 P3 Cu2 113.9(6)
C79 P3 Cu2 115.2(6)
C72 P3 Cu2 115.6(5)
C97 P4 C91 106.9(10)
C97 P4 C73 106.2(9)
C91 P4 C73 104.7(8)
C97 P4 Cu4 113.2(7)
C91 P4 Cu4 114.3(6)
C73 P4 Cu4 110.8(5)
C43 N1 C42 121.4(15)
C43 N1 C41 119.2(16)
C42 N1 C41 117.9(15)
C47 N2 C43 123(2)
C74 N3 C72 117.6(14)
C74 N3 C73 117.5(13)
C72 N3 C73 122.1(14)
C78 N4 C74 116(2)
C5 C1 C2 106.6(15)
C5 C1 C6 124.6(17)
C2 C1 C6 127.8(17)
C5 C1 Mo1 72.5(10)
C2 C1 Mo1 72.7(10)
C6 C1 Mo1 128.7(13)
C3 C2 C1 109.6(16)
C3 C2 C7 124.9(18)
C1 C2 C7 124.8(16)
C3 C2 Mo1 74.5(11)
C1 C2 Mo1 72.1(11)
C7 C2 Mo1 126.8(12)
C2 C3 C4 108.5(16)
C2 C3 C8 126.2(18)
C4 C3 C8 125.0(17)
C2 C3 Mo1 72.0(11)
C4 C3 Mo1 71.6(10)
C8 C3 Mo1 127.1(13)
C3 C4 C5 107.6(15)
C3 C4 C9 126.8(17)
C5 C4 C9 124.9(16)
C3 C4 Mo1 73.7(10)
C5 C4 Mo1 72.1(10)
C9 C4 Mo1 127.3(12)
C1 C5 C4 107.6(15)
C1 C5 C10 126.7(17)
C4 C5 C10 125.3(16)
C1 C5 Mo1 72.3(10)
C4 C5 Mo1 72.8(9)
C10 C5 Mo1 125.9(13)
C15 C11 C12 110.6(15)
C15 C11 C16 122.3(16)
C12 C11 C16 126.5(15)
C15 C11 Mo2 75.7(10)
C12 C11 Mo2 72.7(9)
C16 C11 Mo2 125.3(13)
C11 C12 C13 106.1(14)
C11 C12 C17 124.0(16)
C13 C12 C17 129.4(17)
C11 C12 Mo2 72.1(9)
C13 C12 Mo2 73.8(10)
C17 C12 Mo2 125.3(12)
C14 C13 C12 108.9(16)
C14 C13 C18 130.3(18)
C12 C13 C18 120.7(17)
C14 C13 Mo2 72.5(12)
C12 C13 Mo2 71.0(10)
C18 C13 Mo2 125.0(12)
C13 C14 C15 108.8(17)
C13 C14 C19 124.5(18)
C15 C14 C19 126.7(18)
C13 C14 Mo2 73.4(11)
C15 C14 Mo2 74.1(12)
C19 C14 Mo2 118.5(14)
C11 C15 C14 105.3(16)
C11 C15 C20 130.8(17)
C14 C15 C20 123.8(17)
C11 C15 Mo2 69.7(10)
C14 C15 Mo2 70.7(11)
C20 C15 Mo2 127.1(12)
C25 C21 C22 107.7(15)
C25 C21 C26 126.9(18)
C22 C21 C26 125.2(18)
C25 C21 Mo3 73.3(9)
C22 C21 Mo3 71.4(10)
C26 C21 Mo3 124.5(13)
C23 C22 C21 109.1(16)
C23 C22 C27 126.2(17)
C21 C22 C27 124.2(17)
C23 C22 Mo3 72.9(10)
C21 C22 Mo3 73.5(9)
C27 C22 Mo3 125.7(13)
C22 C23 C24 105.4(16)
C22 C23 C28 125.9(18)
C24 C23 C28 128.2(18)
C22 C23 Mo3 72.0(10)
C24 C23 Mo3 72.7(12)
C28 C23 Mo3 125.9(13)
C25 C24 C23 110.6(16)
C25 C24 C29 126(2)
C23 C24 C29 124(2)
C25 C24 Mo3 73.9(11)
C23 C24 Mo3 72.2(11)
C29 C24 Mo3 123.4(13)
C24 C25 C30 126(2)
C24 C25 C21 107.1(16)
C30 C25 C21 127.2(18)
C24 C25 Mo3 72.0(11)
C30 C25 Mo3 124.3(13)
C21 C25 Mo3 72.1(11)
C32 C31 C35 106.0(19)
C32 C31 C36 126(2)
C35 C31 C36 127(2)
C32 C31 Mo4 75.3(12)
C35 C31 Mo4 70.2(11)
C36 C31 Mo4 128.4(15)
C31 C32 C33 109.5(18)
C31 C32 C37 128(2)
C33 C32 C37 123(2)
C31 C32 Mo4 70.4(12)
C33 C32 Mo4 70.6(12)
C37 C32 Mo4 124.6(15)
C32 C33 C34 107.4(18)
C32 C33 C38 128(2)
C34 C33 C38 124(2)
C32 C33 Mo4 74.2(14)
C34 C33 Mo4 71.6(12)
C38 C33 Mo4 126.9(15)
C35 C34 C33 105.6(17)
C35 C34 C39 127.0(18)
C33 C34 C39 126.7(19)
C35 C34 Mo4 70.4(10)
C33 C34 Mo4 72.4(12)
C39 C34 Mo4 128.8(14)
C34 C35 C31 111.3(18)
C34 C35 C40 123.7(18)
C31 C35 C40 124.7(19)
C34 C35 Mo4 74.5(10)
C31 C35 Mo4 73.8(11)
C40 C35 Mo4 123.3(14)
N1 C41 P1 116.1(12)
N1 C42 P2 115.8(12)
N2 C43 N1 113.2(18)
N2 C43 C44 118(2)
N1 C43 C44 128.2(19)
C45 C44 C43 124(2)
C44 C45 C46 114(2)
C47 C46 C45 122(3)
N2 C47 C46 119(2)
C53 C48 C49 115.1(16)
C53 C48 P1 125.3(14)
C49 C48 P1 119.4(12)
C50 C49 C48 121.2(16)
C49 C50 C51 120.7(19)
C52 C51 C50 119.6(18)
C51 C52 C53 120.0(17)
C52 C53 C48 123.3(17)
C55 C54 C59 117.0(17)
C55 C54 P1 124.2(15)
C59 C54 P1 118.2(13)
C56 C55 C54 121(2)
C57 C56 C55 120.1(19)
C56 C57 C58 121(2)
C59 C58 C57 120(2)
C58 C59 C54 120.1(19)
C61 C60 C65 120.3(16)
C61 C60 P2 121.1(13)
C65 C60 P2 118.6(12)
C60 C61 C62 120.9(17)
C63 C62 C61 119.4(18)
C62 C63 C64 121.8(18)
C63 C64 C65 116.1(16)
C60 C65 C64 121.3(16)
C67 C66 C71 117.4(18)
C67 C66 P2 119.6(13)
C71 C66 P2 122.8(13)
C66 C67 C68 117(2)
C69 C68 C67 125(2)
C70 C69 C68 115(2)
C69 C70 C71 121(2)
C70 C71 C66 124(2)
N3 C72 P3 114.3(11)
N3 C73 P4 114.1(11)
C75 C74 N3 121.3(17)
C75 C74 N4 122(2)
N3 C74 N4 116.4(16)
C74 C75 C76 118(2)
C75 C76 C77 123(2)
C76 C77 C78 113(2)
N4 C78 C77 128(2)
C84 C79 C80 119.3(17)
C84 C79 P3 121.1(14)
C80 C79 P3 119.1(14)
C81 C80 C79 117.2(19)
C80 C81 C82 121.8(19)
C83 C82 C81 117.5(19)
C82 C83 C84 126(2)
C79 C84 C83 117.6(17)
C90 C85 C86 118.5(18)
C90 C85 P3 122.5(16)
C86 C85 P3 118.8(14)
C87 C86 C85 121(2)
C86 C87 C88 119(2)
C89 C88 C87 119(2)
C88 C89 C90 122(2)
C85 C90 C89 120(2)
C96 C91 C92 122.1(18)
C96 C91 P4 116.3(14)
C92 C91 P4 121.1(16)
C93 C92 C91 116(2)
C94 C93 C92 124(2)
C93 C94 C95 120(2)
C94 C95 C96 120(2)
C91 C96 C95 118(2)
C98 C97 C102 119(2)
C98 C97 P4 124.4(19)
C102 C97 P4 116.2(15)
C97 C98 C99 123(2)
C98 C99 C100 118(2)
C101 C100 C99 121(2)
C100 C101 C102 118(3)
C97 C102 C101 119(2)
O3 Cl1 O2 111.0(11)
O3 Cl1 O4 108.9(9)
O2 Cl1 O4 107.3(9)
O3 Cl1 O1 108.6(10)
O2 Cl1 O1 112.6(10)
O4 Cl1 O1 108.4(9)
O8 Cl2 O6 109.7(12)
O8 Cl2 O7 110.5(18)
O6 Cl2 O7 109.7(11)
O8 Cl2 O5 107.3(14)
O6 Cl2 O5 112.5(9)
O7 Cl2 O5 107.1(12)
O9 Cl3 O10 106.4(12)
O9 Cl3 O11 109.6(15)
O10 Cl3 O11 111.5(13)
O9 Cl3 O12 109.9(12)
O10 Cl3 O12 110.2(9)
O11 Cl3 O12 109.3(10)
O13A Cl4 O15A 111.7(12)
O13A Cl4 O15 65(2)
O15A Cl4 O15 85(2)
O13A Cl4 O14 169.2(18)
O15A Cl4 O14 57.6(18)
O15 Cl4 O14 111.0(10)
O13A Cl4 O16 83(2)
O15A Cl4 O16 163(2)
O15 Cl4 O16 110.1(11)
O14 Cl4 O16 108.2(11)
O13A Cl4 O14A 110.3(12)
O15A Cl4 O14A 110.1(12)
O15 Cl4 O14A 165(2)
O14 Cl4 O14A 76(2)
O16 Cl4 O14A 55(2)
O13A Cl4 O13 65.3(19)
O15A Cl4 O13 71.4(19)
O15 Cl4 O13 109.8(10)
O14 Cl4 O13 108.9(11)
O16 Cl4 O13 108.7(11)
O14A Cl4 O13 79(2)
O13A Cl4 O16A 108.9(11)
O15A Cl4 O16A 108.6(11)
O15 Cl4 O16A 63(2)
O14 Cl4 O16A 76(2)
O16 Cl4 O16A 73(2)
O14A Cl4 O16A 107.2(11)
O13 Cl4 O16A 173(2)
N5 C104 C103 161(4)
N6 C106 C105 172(5)
N7 C108 C107 174(4)
Cl5 C109 Cl6 105(2)

loop_
_geom_bond_atom_site_label_1
_geom_bond_atom_site_label_2
_geom_bond_distance
Mo1 S1 2.238(5)
Mo1 S4 2.339(5)
Mo1 S3 2.339(4)
Mo1 C1 2.342(18)
Mo1 C5 2.345(16)
Mo1 C2 2.349(18)
Mo1 C4 2.354(17)
Mo1 C3 2.381(19)
Mo1 Cu2 2.774(3)
Mo1 Cu1 2.777(3)
Mo1 Mo2 2.864(2)
Mo2 S2 2.233(5)
Mo2 S3 2.328(5)
Mo2 S4 2.334(5)
Mo2 C11 2.338(16)
Mo2 C12 2.346(16)
Mo2 C14 2.37(2)
Mo2 C13 2.382(19)
Mo2 C15 2.416(19)
Mo2 Cu1 2.774(3)
Mo2 Cu2 2.779(3)
Mo3 S5 2.241(5)
Mo3 S7 2.329(5)
Mo3 S8 2.340(5)
Mo3 C22 2.371(17)
Mo3 C23 2.384(19)
Mo3 C24 2.39(2)
Mo3 C21 2.399(16)
Mo3 C25 2.414(18)
Mo3 Cu3 2.760(3)
Mo3 Cu4 2.780(3)
Mo3 Mo4 2.865(2)
Mo4 S6 2.234(4)
Mo4 C35 2.314(19)
Mo4 S7 2.322(5)
Mo4 S8 2.344(5)
Mo4 C31 2.36(2)
Mo4 C34 2.368(18)
Mo4 C33 2.38(2)
Mo4 C32 2.43(2)
Mo4 Cu4 2.756(3)
Mo4 Cu3 2.780(3)
Cu1 P1 2.224(5)
Cu1 S3 2.249(5)
Cu1 S1 2.357(5)
Cu1 S2 2.378(6)
Cu1 Cu2 2.967(3)
Cu2 P3 2.224(5)
Cu2 S4 2.262(5)
Cu2 S2 2.374(5)
Cu2 S1 2.387(5)
Cu3 P2 2.219(5)
Cu3 S7 2.265(5)
Cu3 S5 2.341(6)
Cu3 S6 2.394(5)
Cu3 Cu4 2.989(3)
Cu4 P4 2.203(5)
Cu4 S8 2.261(5)
Cu4 S5 2.351(5)
Cu4 S6 2.371(5)
P1 C48 1.769(17)
P1 C54 1.809(18)
P1 C41 1.839(18)
P2 C60 1.792(15)
P2 C66 1.818(19)
P2 C42 1.867(16)
P3 C85 1.801(19)
P3 C79 1.806(17)
P3 C72 1.871(16)
P4 C97 1.81(2)
P4 C91 1.838(19)
P4 C73 1.920(16)
N1 C43 1.37(2)
N1 C42 1.43(2)
N1 C41 1.49(2)
N2 C47 1.31(3)
N2 C43 1.37(2)
N3 C74 1.41(2)
N3 C72 1.426(19)
N3 C73 1.45(2)
N4 C78 1.29(3)
N4 C74 1.41(2)
C1 C5 1.42(2)
C1 C2 1.42(3)
C1 C6 1.53(2)
C2 C3 1.36(2)
C2 C7 1.55(2)
C3 C4 1.41(2)
C3 C8 1.51(3)
C4 C5 1.42(2)
C4 C9 1.52(2)
C5 C10 1.47(2)
C11 C15 1.42(2)
C11 C12 1.42(2)
C11 C16 1.55(2)
C12 C13 1.43(2)
C12 C17 1.53(2)
C13 C14 1.40(3)
C13 C18 1.52(2)
C14 C15 1.45(3)
C14 C19 1.45(3)
C15 C20 1.46(2)
C21 C25 1.43(3)
C21 C22 1.44(3)
C21 C26 1.44(2)
C22 C23 1.43(2)
C22 C27 1.47(2)
C23 C24 1.44(3)
C23 C28 1.49(2)
C24 C25 1.41(3)
C24 C29 1.49(3)
C25 C30 1.43(3)
C31 C32 1.41(3)
C31 C35 1.45(3)
C31 C36 1.47(3)
C32 C33 1.45(3)
C32 C37 1.51(3)
C33 C34 1.47(3)
C33 C38 1.54(3)
C34 C35 1.41(3)
C34 C39 1.48(3)
C35 C40 1.55(3)
C43 C44 1.36(3)
C44 C45 1.35(3)
C45 C46 1.44(3)
C46 C47 1.38(3)
C48 C53 1.42(2)
C48 C49 1.43(2)
C49 C50 1.38(2)
C50 C51 1.41(2)
C51 C52 1.36(3)
C52 C53 1.38(2)
C54 C55 1.42(2)
C54 C59 1.43(3)
C55 C56 1.36(2)
C56 C57 1.36(3)
C57 C58 1.39(3)
C58 C59 1.36(3)
C60 C61 1.34(2)
C60 C65 1.41(2)
C61 C62 1.43(2)
C62 C63 1.37(3)
C63 C64 1.43(2)
C64 C65 1.43(2)
C66 C67 1.379(14)
C66 C71 1.385(14)
C67 C68 1.395(15)
C68 C69 1.395(15)
C69 C70 1.357(15)
C70 C71 1.375(15)
C74 C75 1.35(3)
C75 C76 1.37(3)
C76 C77 1.40(3)
C77 C78 1.40(3)
C79 C84 1.37(3)
C79 C80 1.46(2)
C80 C81 1.38(3)
C81 C82 1.40(3)
C82 C83 1.30(3)
C83 C84 1.39(2)
C85 C90 1.37(2)
C85 C86 1.40(3)
C86 C87 1.39(3)
C87 C88 1.43(3)
C88 C89 1.34(3)
C89 C90 1.40(3)
C91 C96 1.37(3)
C91 C92 1.41(2)
C92 C93 1.41(3)
C93 C94 1.30(3)
C94 C95 1.40(3)
C95 C96 1.42(3)
C97 C98 1.33(3)
C97 C102 1.43(3)
C98 C99 1.38(3)
C99 C100 1.40(3)
C100 C101 1.37(3)
C101 C102 1.44(3)
Cl1 O3 1.426(15)
Cl1 O2 1.446(14)
Cl1 O4 1.464(13)
Cl1 O1 1.467(14)
Cl2 O8 1.401(16)
Cl2 O6 1.418(14)
Cl2 O7 1.439(16)
Cl2 O5 1.451(15)
Cl3 O9 1.406(15)
Cl3 O10 1.442(16)
Cl3 O11 1.47(2)
Cl3 O12 1.491(14)
Cl4 O13A 1.44(2)
Cl4 O15A 1.442(19)
Cl4 O15 1.442(18)
Cl4 O14 1.449(18)
Cl4 O16 1.455(19)
Cl4 O14A 1.45(2)
Cl4 O13 1.455(18)
Cl4 O16A 1.474(19)
N5 C104 1.095(17)
C103 C104 1.468(19)
N6 C106 1.148(19)
C105 C106 1.479(19)
N7 C108 1.141(18)
C107 C108 1.467(19)
C109 Cl5 1.72(2)
C109 Cl6 1.72(2)
